data_7232762
loop_
_publ_author_name
'Gaydamaka, Anna A.'
'Arkhipov, Sergey G.'
'Zakharov, Boris A.'
'Seryotkin, Yurii V.'
'Boldyreva, Elena V.'

_publ_section_title
;
 Effect of pressure on slit channels in guanine sodium salt hydrate: a
 link to nucleobase intermolecular interactions
;
_journal_issue 30
_journal_name_full CrystEngComm
_journal_page_first 4484
_journal_paper_doi 10.1039/C9CE00476A
_journal_volume 21
_journal_year 2019
_chemical_formula_moiety '2(Na), 7(H2O), C5 H3 N5 O'
_chemical_formula_sum 'C5 H17 N5 Na2 O8'
_chemical_formula_weight 321.21
_chemical_name_common 'disodium 2-amino-6-oxo-6,7-dihydro-1H-purine-1,7-diide heptahydrate'
_chemical_name_systematic 'disodium 2-amino-6-oxo-6,7-dihydro-1H-purine-1,7-diide heptahydrate'
_space_group_crystal_system monoclinic
_space_group_IT_number 14
_space_group_name_Hall '-P 2ybc'
_space_group_name_H-M_alt 'P 1 21/c 1'
_symmetry_space_group_name_Hall '-P 2ybc'
_symmetry_space_group_name_H-M 'P 1 21/c 1'
_atom_sites_solution_hydrogens geom
_atom_sites_solution_primary other
_atom_sites_solution_secondary other
_audit_creation_method SHELXL-2018/3
_audit_update_record
;
2019-03-30 deposited with the CCDC.    2019-05-08 downloaded from the CCDC.
;
_cell_angle_alpha 90
_cell_angle_beta 101.657(7)
_cell_angle_gamma 90
_cell_formula_units_Z 4
_cell_length_a 10.5575(8)
_cell_length_b 11.580(7)
_cell_length_c 11.1164(8)
_cell_measurement_reflns_used 1834
_cell_measurement_temperature 293(2)
_cell_measurement_theta_max 31.1890
_cell_measurement_theta_min 1.9560
_cell_volume 1331.0(8)
_computing_cell_refinement 'CrysAlisPro (Rigaku Oxford Diffraction, 2015)'
_computing_data_collection 'CrysAlisPro (Rigaku Oxford Diffraction, 2015)'
_computing_data_reduction 'CrysAlisPro (Rigaku Oxford Diffraction, 2015)'
_computing_molecular_graphics 'Mercury (Macrae et al., 2008)'
_computing_structure_refinement 'SHELXL-2018/3 (Sheldrick, 2018)'
_diffrn_ambient_pressure 600000
_diffrn_ambient_temperature 293(2)
_diffrn_detector_area_resol_mean 10.3457
_diffrn_measured_fraction_theta_full 0.432
_diffrn_measured_fraction_theta_max 0.430
_diffrn_measurement_device_type 'Oxford Diffraction Gemini R Ultra'
_diffrn_measurement_method '\w scans'
_diffrn_radiation_type MoK\a
_diffrn_radiation_wavelength 0.71073
_diffrn_reflns_av_R_equivalents 0.0898
_diffrn_reflns_av_unetI/netI 0.0553
_diffrn_reflns_Laue_measured_fraction_full 0.432
_diffrn_reflns_Laue_measured_fraction_max 0.430
_diffrn_reflns_limit_h_max 12
_diffrn_reflns_limit_h_min -12
_diffrn_reflns_limit_k_max 5
_diffrn_reflns_limit_k_min -5
_diffrn_reflns_limit_l_max 13
_diffrn_reflns_limit_l_min -13
_diffrn_reflns_number 7917
_diffrn_reflns_point_group_measured_fraction_full 0.432
_diffrn_reflns_point_group_measured_fraction_max 0.430
_diffrn_reflns_theta_full 25.242
_diffrn_reflns_theta_max 25.334
_diffrn_reflns_theta_min 1.970
_diffrn_source 'fine-focus sealed X-ray tube'
_exptl_absorpt_coefficient_mu 0.198
_exptl_absorpt_correction_T_max 0.476
_exptl_absorpt_correction_T_min 0.387
_exptl_absorpt_correction_type gaussian
_exptl_absorpt_process_details 'Absorb-7 (Angel, 2013)'
_exptl_crystal_colour colourless
_exptl_crystal_density_diffrn 1.603
_exptl_crystal_description plate
_exptl_crystal_F_000 672
_exptl_crystal_size_max 0.23
_exptl_crystal_size_mid 0.06
_exptl_crystal_size_min 0.05
_refine_diff_density_max 0.418
_refine_diff_density_min -0.389
_refine_diff_density_rms 0.083
_refine_ls_extinction_method none
_refine_ls_goodness_of_fit_ref 1.125
_refine_ls_hydrogen_treatment constr
_refine_ls_matrix_type full
_refine_ls_number_parameters 81
_refine_ls_number_reflns 1046
_refine_ls_number_restraints 0
_refine_ls_restrained_S_all 1.125
_refine_ls_R_factor_all 0.1100
_refine_ls_R_factor_gt 0.0777
_refine_ls_shift/su_max 0.000
_refine_ls_shift/su_mean 0.000
_refine_ls_structure_factor_coef Fsqd
_refine_ls_weighting_details 'w=1/[\s^2^(Fo^2^)+(0.0973P)^2^+4.6530P] where P=(Fo^2^+2Fc^2^)/3'
_refine_ls_weighting_scheme calc
_refine_ls_wR_factor_gt 0.1991
_refine_ls_wR_factor_ref 0.2229
_reflns_Friedel_coverage 0.000
_reflns_number_gt 739
_reflns_number_total 1046
_reflns_threshold_expression 'I > 2\s(I)'
_cod_data_source_file c9ce00476a3.cif
_cod_data_source_block Gua_06GPa_pip
_cod_depositor_comments 'Adding full bibliography for 7232760--7232766.cif.'
_cod_database_code 7232762
_shelx_shelxl_version_number 2018/3
_shelx_space_group_comment
;
The symmetry employed for this shelxl refinement is uniquely defined
by the following loop, which should always be used as a source of
symmetry information in preference to the above space-group names.
They are only intended as comments.
;

loop_
_space_group_symop_operation_xyz
'x, y, z'
'-x, y+1/2, -z+1/2'
'-x, -y, -z'
'x, -y-1/2, z-1/2'

loop_
_atom_site_label
_atom_site_type_symbol
_atom_site_fract_x
_atom_site_fract_y
_atom_site_fract_z
_atom_site_U_iso_or_equiv
_atom_site_adp_type
_atom_site_occupancy
_atom_site_site_symmetry_order
_atom_site_calc_flag
_atom_site_refinement_flags_posn
_atom_site_refinement_flags_adp
N1 N 0.6538(5) 0.4842(13) 0.3479(5) 0.0266(16) Uiso 1 1 d . .
C1 C 0.5247(6) 0.4866(16) 0.3395(6) 0.0245(18) Uiso 1 1 d . .
N2 N 0.4527(5) 0.4052(13) 0.3772(5) 0.0257(16) Uiso 1 1 d . .
C2 C 0.5241(6) 0.3146(15) 0.4344(6) 0.0213(17) Uiso 1 1 d . .
C3 C 0.6578(6) 0.3056(16) 0.4507(6) 0.0219(17) Uiso 1 1 d . .
C4 C 0.7236(6) 0.3913(15) 0.4046(6) 0.0195(17) Uiso 1 1 d . .
N3 N 0.6971(5) 0.2024(14) 0.5107(5) 0.0289(17) Uiso 1 1 d . .
C5 C 0.5859(7) 0.1545(17) 0.5253(7) 0.034(2) Uiso 1 1 d . .
H1 H 0.583182 0.083056 0.562976 0.041 Uiso 1 1 calc R U
N4 N 0.4766(5) 0.2169(13) 0.4815(5) 0.0275(16) Uiso 1 1 d . .
N5 N 0.4605(6) 0.5759(15) 0.2792(6) 0.042(2) Uiso 1 1 d . .
H2 H 0.377409 0.578083 0.266844 0.051 Uiso 1 1 calc R U
H3 H 0.502242 0.630937 0.252828 0.051 Uiso 1 1 calc R U
O1 O 0.8488(4) 0.3964(10) 0.4138(4) 0.0242(13) Uiso 1 1 d . .
Na1 Na 0.1163(2) 0.2544(6) 0.1861(2) 0.0299(9) Uiso 1 1 d . .
Na2 Na 0.0479(3) 0.0444(6) 0.3716(2) 0.0300(9) Uiso 1 1 d . .
O2 O 0.3079(4) 0.3237(11) 0.1373(4) 0.0314(14) Uiso 1 1 d . .
O3 O 0.1857(5) 0.3820(12) 0.3587(4) 0.0352(15) Uiso 1 1 d . .
O4 O 0.2453(4) 0.1130(11) 0.3236(4) 0.0306(14) Uiso 1 1 d . .
O5 O 0.0001(4) 0.0694(11) 0.1453(4) 0.0307(14) Uiso 1 1 d . .
O6 O -0.1584(5) 0.0232(11) 0.4211(4) 0.0338(15) Uiso 1 1 d . .
O7 O 0.0431(5) 0.2283(11) 0.4629(4) 0.0323(14) Uiso 1 1 d . .
O8 O 0.0832(4) -0.1529(11) 0.3136(4) 0.0278(13) Uiso 1 1 d . .

loop_
_atom_type_symbol
_atom_type_description
_atom_type_scat_dispersion_real
_atom_type_scat_dispersion_imag
_atom_type_scat_source
C C 0.0033 0.0016 'International Tables Vol C Tables 4.2.6.8 and 6.1.1.4'
H H 0.0000 0.0000 'International Tables Vol C Tables 4.2.6.8 and 6.1.1.4'
N N 0.0061 0.0033 'International Tables Vol C Tables 4.2.6.8 and 6.1.1.4'
O O 0.0106 0.0060 'International Tables Vol C Tables 4.2.6.8 and 6.1.1.4'
Na Na 0.0362 0.0249 'International Tables Vol C Tables 4.2.6.8 and 6.1.1.4'

loop_
_geom_angle_atom_site_label_1
_geom_angle_atom_site_label_2
_geom_angle_atom_site_label_3
_geom_angle
_geom_angle_site_symmetry_1
_geom_angle_site_symmetry_3
C1 N1 C4 119.1(12) . .
N2 C1 N5 116.1(8) . .
N2 C1 N1 126.7(14) . .
N5 C1 N1 116.9(13) . .
C1 N2 C2 113.1(8) . .
N2 C2 N4 126.5(7) . .
N2 C2 C3 124.5(13) . .
N4 C2 C3 109.0(12) . .
C4 C3 C2 118.4(13) . .
C4 C3 N3 132.7(7) . .
C2 C3 N3 108.9(11) . .
O1 C4 C3 125.9(12) . .
O1 C4 N1 116.0(12) . .
C3 C4 N1 118.1(7) . .
C5 N3 C3 103.3(9) . .
N3 C5 N4 115.9(14) . .
N3 C5 H1 122.1 . .
N4 C5 H1 122.1 . .
C5 N4 C2 102.9(8) . .
C1 N5 H2 120.0 . .
C1 N5 H3 120.0 . .
H2 N5 H3 120.0 . .
O2 Na1 O8 131.0(5) . 2
O2 Na1 O3 80.6(3) . .
O8 Na1 O3 81.3(3) 2 .
O2 Na1 O7 81.2(2) . 4_565
O8 Na1 O7 82.3(2) 2 4_565
O3 Na1 O7 137.4(5) . 4_565
O2 Na1 O4 88.7(3) . .
O8 Na1 O4 133.1(3) 2 .
O3 Na1 O4 82.7(3) . .
O7 Na1 O4 134.9(4) 4_565 .
O2 Na1 O5 132.6(4) . .
O8 Na1 O5 89.1(3) 2 .
O3 Na1 O5 137.5(3) . .
O7 Na1 O5 80.9(3) 4_565 .
O4 Na1 O5 74.2(3) . .
O2 Na1 Na2 133.9(3) . .
O8 Na1 Na2 91.5(3) 2 .
O3 Na1 Na2 91.3(3) . .
O7 Na1 Na2 128.1(4) 4_565 .
O4 Na1 Na2 45.28(18) . .
O5 Na1 Na2 47.41(18) . .
O2 Na1 Na2 92.5(4) . 2
O8 Na1 Na2 38.5(3) 2 2
O3 Na1 Na2 69.3(3) . 2
O7 Na1 Na2 73.4(3) 4_565 2
O4 Na1 Na2 151.3(3) . 2
O5 Na1 Na2 123.2(2) . 2
Na2 Na1 Na2 126.86(10) . 2
O2 Na1 Na2 67.8(2) . 4_565
O8 Na1 Na2 75.1(2) 2 4_565
O3 Na1 Na2 107.4(3) . 4_565
O7 Na1 Na2 30.1(3) 4_565 4_565
O4 Na1 Na2 151.74(16) . 4_565
O5 Na1 Na2 109.78(17) . 4_565
Na2 Na1 Na2 154.54(12) . 4_565
Na2 Na1 Na2 50.21(12) 2 4_565
O7 Na2 O6 83.9(3) . .
O7 Na2 O4 83.8(4) . .
O6 Na2 O4 166.5(6) . .
O7 Na2 O8 169.0(2) . .
O6 Na2 O8 99.3(4) . .
O4 Na2 O8 93.8(3) . .
O7 Na2 O5 108.2(4) . .
O6 Na2 O5 103.86(19) . .
O4 Na2 O5 75.1(2) . .
O8 Na2 O5 81.4(3) . .
O7 Na2 O6 86.1(3) . 3_556
O6 Na2 O6 91.9(2) . 3_556
O4 Na2 O6 92.6(2) . 3_556
O8 Na2 O6 83.2(4) . 3_556
O5 Na2 O6 159.5(3) . 3_556
O7 Na2 Na1 68.8(3) . .
O6 Na2 Na1 122.7(3) . .
O4 Na2 Na1 46.9(2) . .
O8 Na2 Na1 117.1(2) . .
O5 Na2 Na1 47.0(3) . .
O6 Na2 Na1 132.6(3) 3_556 .
O7 Na2 Na2 82.8(2) . 3_556
O6 Na2 Na2 47.48(16) . 3_556
O4 Na2 Na2 135.58(18) . 3_556
O8 Na2 Na2 91.5(3) . 3_556
O5 Na2 Na2 149.2(2) . 3_556
O6 Na2 Na2 44.43(14) 3_556 3_556
Na1 Na2 Na2 151.4(4) . 3_556
O7 Na2 Na1 145.64(18) . 2_545
O6 Na2 Na1 62.2(3) . 2_545
O4 Na2 Na1 130.5(3) . 2_545
O8 Na2 Na1 37.44(17) . 2_545
O5 Na2 Na1 86.5(3) . 2_545
O6 Na2 Na1 89.5(3) 3_556 2_545
Na1 Na2 Na1 133.45(11) . 2_545
Na2 Na2 Na1 70.5(2) 3_556 2_545
O7 Na2 Na1 31.34(19) . 4_566
O6 Na2 Na1 82.8(2) . 4_566
O4 Na2 Na1 89.4(2) . 4_566
O8 Na2 Na1 138.2(2) . 4_566
O5 Na2 Na1 139.1(4) . 4_566
O6 Na2 Na1 55.0(3) 3_556 4_566
Na1 Na2 Na1 95.08(16) . 4_566
Na2 Na2 Na1 59.25(17) 3_556 4_566
Na1 Na2 Na1 129.79(12) 2_545 4_566
Na2 O4 Na1 87.8(2) . .
Na1 O5 Na2 85.6(3) . .
Na2 O6 Na2 88.1(2) . 3_556
Na2 O7 Na1 118.6(5) . 4_566
Na1 O8 Na2 104.1(3) 2_545 .

loop_
_geom_bond_atom_site_label_1
_geom_bond_atom_site_label_2
_geom_bond_distance
_geom_bond_site_symmetry_2
N1 C1 1.347(9) .
N1 C4 1.382(19) .
C1 N2 1.331(18) .
C1 N5 1.34(2) .
N2 C2 1.371(19) .
C2 N4 1.38(2) .
C2 C3 1.390(9) .
C3 C4 1.37(2) .
C3 N3 1.39(2) .
C4 O1 1.307(7) .
N3 C5 1.338(13) .
C5 N4 1.365(15) .
C5 H1 0.9300 .
N5 H2 0.8600 .
N5 H3 0.8600 .
Na1 O2 2.339(7) .
Na1 O8 2.365(8) 2
Na1 O3 2.416(10) .
Na1 O7 2.453(6) 4_565
Na1 O4 2.455(10) .
Na1 O5 2.464(14) .
Na1 Na2 3.360(8) .
Na1 Na2 3.775(10) 2
Na1 Na2 4.142(6) 4_565
Na2 O7 2.364(14) .
Na2 O6 2.364(6) .
Na2 O4 2.389(7) .
Na2 O8 2.423(14) .
Na2 O5 2.481(5) .
Na2 O6 2.489(7) 3_556
Na2 Na2 3.375(7) 3_556

loop_
_geom_torsion_atom_site_label_1
_geom_torsion_atom_site_label_2
_geom_torsion_atom_site_label_3
_geom_torsion_atom_site_label_4
_geom_torsion
C4 N1 C1 N2 -2.5(15)
C4 N1 C1 N5 -177.2(10)
N5 C1 N2 C2 177.9(10)
N1 C1 N2 C2 3.1(14)
C1 N2 C2 N4 -179.0(10)
C1 N2 C2 C3 -1.1(14)
N2 C2 C3 C4 -1.4(16)
N4 C2 C3 C4 176.8(9)
N2 C2 C3 N3 -179.3(10)
N4 C2 C3 N3 -1.1(12)
C2 C3 C4 O1 178.9(9)
N3 C3 C4 O1 -3.7(19)
C2 C3 C4 N1 2.1(14)
N3 C3 C4 N1 179.4(11)
C1 N1 C4 O1 -177.5(8)
C1 N1 C4 C3 -0.4(14)
C4 C3 N3 C5 -176.5(11)
C2 C3 N3 C5 1.0(11)
C3 N3 C5 N4 -0.6(11)
N3 C5 N4 C2 -0.1(11)
N2 C2 N4 C5 178.9(10)
C3 C2 N4 C5 0.7(11)
